data_4301900
loop_
_publ_author_name
'Gloria Agust\'i'
'M. Carmen Mu\~noz'
'Ana B. Gaspar'
'Jos\'e A. Real'

_publ_section_title
;
Spin-Crossover Behavior in Cyanide-Bridged Iron(II)-Copper(I) Bimetallic
1-3D Metal-Organic Frameworks
;
_journal_name_full 'Inorganic Chemistry'
_journal_page_first 3371
_journal_page_last 3381
_journal_paper_doi 10.1021/ic8010458
_journal_volume 48
_journal_year 2009
_chemical_formula_sum 'C24 H16 Cu2 Fe I4 N8'
_chemical_formula_weight 1106.98
_chemical_name_systematic
;
 ?
;
_space_group_IT_number 2
_symmetry_cell_setting triclinic
_symmetry_space_group_name_Hall '-P 1'
_symmetry_space_group_name_H-M 'P -1'
_atom_sites_solution_hydrogens geom
_atom_sites_solution_primary direct
_atom_sites_solution_secondary difmap
_audit_creation_method SHELXL-97
_cell_angle_alpha 92.575(4)
_cell_angle_beta 92.975(3)
_cell_angle_gamma 92.992(2)
_cell_formula_units_Z 1
_cell_length_a 8.3870(6)
_cell_length_b 8.6050(7)
_cell_length_c 10.4070(9)
_cell_measurement_temperature 293(2)
_cell_volume 748.18(10)
_computing_cell_refinement 'HKL DENZO'
_computing_data_collection COLLECT
_computing_data_reduction 'HKL DENZO and SCALEPACK'
_computing_structure_refinement 'SHELXL-97 (Sheldrick, 1997)'
_computing_structure_solution SHELXS-97
_diffrn_ambient_temperature 293(2)
_diffrn_measured_fraction_theta_full 0.971
_diffrn_measured_fraction_theta_max 0.971
_diffrn_radiation_monochromator graphite
_diffrn_radiation_source 'fine-focus sealed tube'
_diffrn_radiation_type MoK\a
_diffrn_radiation_wavelength 0.71073
_diffrn_reflns_av_R_equivalents 0.0316
_diffrn_reflns_av_sigmaI/netI 0.0557
_diffrn_reflns_limit_h_max 10
_diffrn_reflns_limit_h_min -6
_diffrn_reflns_limit_k_max 11
_diffrn_reflns_limit_k_min -11
_diffrn_reflns_limit_l_max 13
_diffrn_reflns_limit_l_min -13
_diffrn_reflns_number 4229
_diffrn_reflns_theta_full 27.56
_diffrn_reflns_theta_max 27.56
_diffrn_reflns_theta_min 3.93
_exptl_absorpt_coefficient_mu 6.043
_exptl_crystal_colour yellow
_exptl_crystal_density_diffrn 2.457
_exptl_crystal_density_method 'not measured'
_exptl_crystal_description prismatic
_exptl_crystal_F_000 512
_exptl_crystal_size_max 0.07
_exptl_crystal_size_mid 0.06
_exptl_crystal_size_min 0.04
_refine_diff_density_max 1.642
_refine_diff_density_min -0.845
_refine_diff_density_rms 0.212
_refine_ls_extinction_method none
_refine_ls_goodness_of_fit_ref 1.041
_refine_ls_hydrogen_treatment mixed
_refine_ls_matrix_type full
_refine_ls_number_parameters 179
_refine_ls_number_reflns 3349
_refine_ls_number_restraints 0
_refine_ls_restrained_S_all 1.041
_refine_ls_R_factor_all 0.0856
_refine_ls_R_factor_gt 0.0556
_refine_ls_shift/su_max 0.000
_refine_ls_shift/su_mean 0.000
_refine_ls_structure_factor_coef Fsqd
_refine_ls_weighting_details 'calc w=1/[\s^2^(Fo^2^)+(0.0740P)^2^+3.8312P] where P=(Fo^2^+2Fc^2^)/3'
_refine_ls_weighting_scheme calc
_refine_ls_wR_factor_gt 0.1320
_refine_ls_wR_factor_ref 0.1553
_reflns_number_gt 2390
_reflns_number_total 3349
_reflns_threshold_expression >2sigma(I)
_cod_data_source_file ic8010458_si_001_9.cif
_cod_data_source_block Compound5-293K
_cod_database_code 4301900

loop_
_symmetry_equiv_pos_as_xyz
'x, y, z'
'-x, -y, -z'

loop_
_atom_site_label
_atom_site_type_symbol
_atom_site_fract_x
_atom_site_fract_y
_atom_site_fract_z
_atom_site_U_iso_or_equiv
_atom_site_adp_type
_atom_site_occupancy
_atom_site_symmetry_multiplicity
_atom_site_calc_flag
_atom_site_refinement_flags
_atom_site_disorder_assembly
_atom_site_disorder_group
Fe Fe 0.5000 0.0000 0.5000 0.0337(4) Uani 1 2 d S . .
Cu Cu 0.02314(13) 0.28333(12) 0.67687(11) 0.0428(3) Uani 1 1 d . . .
I1 I 0.66023(8) 0.21087(7) -0.03906(6) 0.0463(2) Uani 1 1 d . . .
I2 I -0.16924(8) 0.77234(7) 1.03865(6) 0.0469(2) Uani 1 1 d . . .
N1 N 0.5068(9) 0.1834(8) 0.3499(7) 0.0395(16) Uani 1 1 d . . .
N2 N 0.3226(9) 0.1278(8) 0.5986(8) 0.0425(17) Uani 1 1 d . . .
N3 N 0.6917(9) 0.1308(8) 0.6125(7) 0.0415(17) Uani 1 1 d . . .
N4 N 0.0135(9) 0.5203(8) 0.7185(7) 0.0417(17) Uani 1 1 d . . .
C1 C 0.4702(13) 0.3309(11) 0.3770(9) 0.047(2) Uani 1 1 d . . .
H1 H 0.4326 0.3537 0.4579 0.057(11) Uiso 1 1 calc R . .
C2 C 0.4836(14) 0.4488(10) 0.2962(10) 0.053(3) Uani 1 1 d . . .
H2 H 0.4541 0.5481 0.3205 0.057(11) Uiso 1 1 calc R . .
C3 C 0.5425(13) 0.4183(10) 0.1757(9) 0.047(2) Uani 1 1 d . . .
H3 H 0.5549 0.4971 0.1181 0.057(11) Uiso 1 1 calc R . .
C4 C 0.5825(11) 0.2666(10) 0.1433(8) 0.0374(18) Uani 1 1 d . . .
C5 C 0.5621(11) 0.1535(10) 0.2337(8) 0.0385(19) Uani 1 1 d . . .
H5 H 0.5881 0.0523 0.2120 0.057(11) Uiso 1 1 calc R . .
C6 C 0.2187(11) 0.1920(10) 0.6321(9) 0.0392(19) Uani 1 1 d . . .
C7 C 0.8101(11) 0.1886(10) 0.6469(9) 0.040(2) Uani 1 1 d . . .
C8 C 0.0596(12) 0.6323(11) 0.6422(9) 0.048(2) Uani 1 1 d . . .
H8 H 0.1107 0.6039 0.5681 0.057(11) Uiso 1 1 calc R . .
C9 C 0.0362(15) 0.7876(11) 0.6664(10) 0.058(3) Uani 1 1 d . . .
H9 H 0.0677 0.8608 0.6084 0.057(11) Uiso 1 1 calc R . .
C10 C -0.0343(13) 0.8337(10) 0.7776(9) 0.048(2) Uani 1 1 d . . .
H10 H -0.0512 0.9380 0.7967 0.057(11) Uiso 1 1 calc R . .
C11 C -0.0791(10) 0.7192(9) 0.8597(8) 0.0353(17) Uani 1 1 d . . .
C12 C -0.0566(11) 0.5657(9) 0.8265(9) 0.0389(19) Uani 1 1 d . . .
H12 H -0.0914 0.4898 0.8811 0.057(11) Uiso 1 1 calc R . .

loop_
_atom_site_aniso_label
_atom_site_aniso_U_11
_atom_site_aniso_U_22
_atom_site_aniso_U_33
_atom_site_aniso_U_23
_atom_site_aniso_U_13
_atom_site_aniso_U_12
Fe 0.0347(9) 0.0312(8) 0.0361(9) 0.0001(6) 0.0093(7) 0.0041(6)
Cu 0.0382(6) 0.0398(6) 0.0511(7) -0.0050(5) 0.0097(5) 0.0064(4)
I1 0.0516(4) 0.0489(4) 0.0412(3) 0.0085(3) 0.0145(3) 0.0108(3)
I2 0.0500(4) 0.0451(4) 0.0471(4) -0.0045(3) 0.0109(3) 0.0145(3)
N1 0.052(4) 0.027(3) 0.039(4) 0.001(3) 0.009(3) -0.001(3)
N2 0.035(4) 0.042(4) 0.053(5) 0.004(3) 0.012(3) 0.009(3)
N3 0.040(4) 0.041(4) 0.043(4) 0.000(3) 0.005(3) -0.004(3)
N4 0.042(4) 0.037(4) 0.046(4) 0.000(3) 0.008(3) 0.000(3)
C1 0.061(6) 0.042(5) 0.039(5) -0.001(4) 0.013(4) 0.001(4)
C2 0.083(8) 0.026(4) 0.053(6) -0.001(4) 0.015(5) 0.008(4)
C3 0.071(7) 0.032(4) 0.039(5) 0.007(4) 0.006(4) 0.003(4)
C4 0.044(5) 0.037(4) 0.033(4) 0.004(3) 0.000(4) 0.007(3)
C5 0.046(5) 0.031(4) 0.039(5) -0.004(3) 0.006(4) 0.003(3)
C6 0.039(5) 0.035(4) 0.044(5) -0.001(4) 0.008(4) 0.003(4)
C7 0.046(5) 0.035(4) 0.040(5) -0.002(4) 0.015(4) 0.002(4)
C8 0.053(6) 0.050(5) 0.039(5) -0.005(4) 0.010(4) -0.001(4)
C9 0.093(9) 0.042(5) 0.040(5) 0.003(4) 0.009(5) -0.010(5)
C10 0.073(7) 0.027(4) 0.043(5) -0.003(4) 0.005(5) 0.008(4)
C11 0.044(5) 0.026(4) 0.036(4) 0.001(3) 0.001(4) 0.003(3)
C12 0.045(5) 0.027(4) 0.046(5) 0.004(3) 0.006(4) 0.006(3)

loop_
_atom_type_symbol
_atom_type_description
_atom_type_scat_dispersion_real
_atom_type_scat_dispersion_imag
_atom_type_scat_source
C C 0.0033 0.0016 'International Tables Vol C Tables 4.2.6.8 and 6.1.1.4'
H H 0.0000 0.0000 'International Tables Vol C Tables 4.2.6.8 and 6.1.1.4'
N N 0.0061 0.0033 'International Tables Vol C Tables 4.2.6.8 and 6.1.1.4'
I I -0.4742 1.8119 'International Tables Vol C Tables 4.2.6.8 and 6.1.1.4'
Cu Cu 0.3201 1.2651 'International Tables Vol C Tables 4.2.6.8 and 6.1.1.4'
Fe Fe 0.3463 0.8444 'International Tables Vol C Tables 4.2.6.8 and 6.1.1.4'

loop_
_geom_angle_atom_site_label_1
_geom_angle_atom_site_label_2
_geom_angle_atom_site_label_3
_geom_angle
_geom_angle_site_symmetry_1
_geom_angle_site_symmetry_3
_geom_angle_publ_flag
N1 Fe N1 180.000(1) . 2_656 ?
N2 Fe N1 90.5(3) 2_656 . ?
N2 Fe N1 89.5(3) . . ?
N2 Fe N1 89.5(3) 2_656 2_656 ?
N2 Fe N1 90.5(3) . 2_656 ?
N3 Fe N1 90.3(3) 2_656 . ?
N3 Fe N1 89.7(3) . . ?
N3 Fe N1 89.7(3) 2_656 2_656 ?
N3 Fe N1 90.3(3) . 2_656 ?
N2 Fe N2 180.000(1) 2_656 . ?
N2 Fe N3 90.8(3) 2_656 2_656 ?
N2 Fe N3 89.2(3) . 2_656 ?
N2 Fe N3 89.2(3) 2_656 . ?
N2 Fe N3 90.8(3) . . ?
N3 Fe N3 180.0(3) 2_656 . ?
C6 Cu N4 121.7(3) . . ?
C7 Cu N4 110.2(3) 1_455 . ?
C6 Cu C7 126.2(4) . 1_455 ?
C5 N1 C1 116.4(7) . . ?
C5 N1 Fe 121.4(6) . . ?
C1 N1 Fe 121.9(6) . . ?
C6 N2 Fe 169.6(8) . . ?
C7 N3 Fe 164.0(7) . . ?
C8 N4 C12 116.6(7) . . ?
C8 N4 Cu 125.3(6) . . ?
C12 N4 Cu 117.8(6) . . ?
N1 C1 C2 125.2(9) . . ?
N1 C1 H1 117.4 . . ?
C2 C1 H1 117.4 . . ?
C1 C2 C3 118.5(8) . . ?
C1 C2 H2 120.8 . . ?
C3 C2 H2 120.8 . . ?
C2 C3 C4 118.4(8) . . ?
C2 C3 H3 120.8 . . ?
C4 C3 H3 120.8 . . ?
C5 C4 C3 118.3(8) . . ?
C5 C4 I1 121.4(6) . . ?
C3 C4 I1 120.2(6) . . ?
N1 C5 C4 123.2(8) . . ?
N1 C5 H5 118.4 . . ?
C4 C5 H5 118.4 . . ?
N2 C6 Cu 172.7(8) . . ?
N3 C7 Cu 170.5(8) . 1_655 ?
N4 C8 C9 123.8(9) . . ?
N4 C8 H8 118.1 . . ?
C9 C8 H8 118.1 . . ?
C8 C9 C10 119.4(9) . . ?
C8 C9 H9 120.3 . . ?
C10 C9 H9 120.3 . . ?
C9 C10 C11 117.6(8) . . ?
C9 C10 H10 121.2 . . ?
C11 C10 H10 121.2 . . ?
C12 C11 C10 119.6(8) . . ?
C12 C11 I2 118.3(6) . . ?
C10 C11 I2 122.0(6) . . ?
N4 C12 C11 123.0(8) . . ?
N4 C12 H12 118.5 . . ?
C11 C12 H12 118.5 . . ?

loop_
_geom_bond_atom_site_label_1
_geom_bond_atom_site_label_2
_geom_bond_distance
_geom_bond_site_symmetry_2
_geom_bond_publ_flag
Fe N1 2.270(7) . ?
Fe N1 2.270(7) 2_656 ?
Fe N2 2.168(7) 2_656 ?
Fe N2 2.168(7) . ?
Fe N3 2.172(7) 2_656 ?
Fe N3 2.172(7) . ?
Cu N4 2.072(7) . ?
Cu C6 1.925(9) . ?
Cu C7 1.929(10) 1_455 ?
I1 C4 2.083(9) . ?
I2 C11 2.087(9) . ?
N1 C5 1.337(11) . ?
N1 C1 1.342(11) . ?
N2 C6 1.119(11) . ?
N3 C7 1.122(11) . ?
N4 C8 1.330(12) . ?
N4 C12 1.347(11) . ?
C1 C2 1.351(13) . ?
C1 H1 0.9300 . ?
C2 C3 1.390(13) . ?
C2 H2 0.9300 . ?
C3 C4 1.396(12) . ?
C3 H3 0.9300 . ?
C4 C5 1.393(12) . ?
C5 H5 0.9300 . ?
C7 Cu 1.929(9) 1_655 ?
C8 C9 1.375(14) . ?
C8 H8 0.9300 . ?
C9 C10 1.379(14) . ?
C9 H9 0.9300 . ?
C10 C11 1.382(12) . ?
C10 H10 0.9300 . ?
C11 C12 1.375(11) . ?
C12 H12 0.9300 . ?
